data_7061018
loop_
_publ_author_name
'Capozzi, Maria Annunziata M.'
'Alvarez-Larena, Angel'
'Piniella Febrer, Joan F.'
'Cardellicchio, Cosimo'

_publ_section_title
;
 A combined structural and computational investigation of
 aminobenzylnaphthol compounds derived from the Betti reaction using
 valine methyl ester
;
_journal_issue 44
_journal_name_full 'New Journal of Chemistry'
_journal_page_first 20735
_journal_page_last 20742
_journal_paper_doi 10.1039/D1NJ03538J
_journal_volume 45
_journal_year 2021
_chemical_absolute_configuration sym
_chemical_formula_moiety 'C23 H24 Cl N O3'
_chemical_formula_sum 'C23 H24 Cl N O3'
_chemical_formula_weight 397.88
_space_group_crystal_system monoclinic
_space_group_IT_number 4
_space_group_name_Hall 'P 2yb'
_space_group_name_H-M_alt 'P 1 21 1'
_atom_sites_solution_hydrogens mixed
_atom_sites_solution_primary direct
_atom_sites_solution_secondary difmap
_audit_creation_method SHELXL-2016/6
_audit_update_record
;
2021-03-22 deposited with the CCDC.	2021-10-13 downloaded from the CCDC.
;
_cell_angle_alpha 90
_cell_angle_beta 96.750(1)
_cell_angle_gamma 90
_cell_formula_units_Z 4
_cell_length_a 9.5094(5)
_cell_length_b 18.3294(9)
_cell_length_c 12.3185(6)
_cell_measurement_reflns_used 5965
_cell_measurement_temperature 296(2)
_cell_measurement_theta_max 42.63
_cell_measurement_theta_min 4.44
_cell_volume 2132.25(19)
_computing_cell_refinement 'SAINT 5.0 (Bruker)'
_computing_data_collection 'SMART 5.6 (Bruker)'
_computing_data_reduction 'SAINT 5.0 (Bruker)'
_computing_structure_refinement 'SHELXL-2016/6 (Sheldrick, 2016)'
_computing_structure_solution 'SHELXTL-NT 6.1 (Bruker)'
_diffrn_ambient_temperature 296(2)
_diffrn_detector_area_resol_mean 8.13
_diffrn_measured_fraction_theta_full 0.999
_diffrn_measured_fraction_theta_max 0.932
_diffrn_measurement_device_type 'Bruker SMART-APEX diffractometer'
_diffrn_measurement_method '\f and \w scans'
_diffrn_radiation_type MoK\a
_diffrn_radiation_wavelength 0.71073
_diffrn_reflns_av_R_equivalents 0.0155
_diffrn_reflns_av_unetI/netI 0.0305
_diffrn_reflns_Laue_measured_fraction_full 0.999
_diffrn_reflns_Laue_measured_fraction_max 0.932
_diffrn_reflns_limit_h_max 12
_diffrn_reflns_limit_h_min -12
_diffrn_reflns_limit_k_max 23
_diffrn_reflns_limit_k_min -23
_diffrn_reflns_limit_l_max 16
_diffrn_reflns_limit_l_min -16
_diffrn_reflns_number 17187
_diffrn_reflns_point_group_measured_fraction_full 0.983
_diffrn_reflns_point_group_measured_fraction_max 0.886
_diffrn_reflns_theta_full 25.000
_diffrn_reflns_theta_max 28.749
_diffrn_reflns_theta_min 1.665
_diffrn_source 'sealed X-ray tube'
_exptl_absorpt_coefficient_mu 0.202
_exptl_absorpt_correction_T_max 1
_exptl_absorpt_correction_T_min 0.903
_exptl_absorpt_correction_type multi-scan
_exptl_absorpt_process_details 'SADABS, 2.05'
_exptl_crystal_colour colorless
_exptl_crystal_density_diffrn 1.239
_exptl_crystal_density_method 'not measured'
_exptl_crystal_description prism
_exptl_crystal_F_000 840
_exptl_crystal_size_max 0.420
_exptl_crystal_size_mid 0.330
_exptl_crystal_size_min 0.200
_refine_diff_density_max 0.186
_refine_diff_density_min -0.154
_refine_diff_density_rms 0.027
_refine_ls_abs_structure_details
;
 Flack x determined using 2713 quotients [(I+)-(I-)]/[(I+)+(I-)]
 (Parsons, Flack and Wagner, Acta Cryst. B69 (2013) 249-259).
;
_refine_ls_abs_structure_Flack 0.047(19)
_refine_ls_extinction_method none
_refine_ls_goodness_of_fit_ref 1.013
_refine_ls_hydrogen_treatment mixed
_refine_ls_matrix_type full
_refine_ls_number_parameters 523
_refine_ls_number_reflns 9787
_refine_ls_number_restraints 13
_refine_ls_restrained_S_all 1.017
_refine_ls_R_factor_all 0.0630
_refine_ls_R_factor_gt 0.0447
_refine_ls_shift/su_max 0.000
_refine_ls_shift/su_mean 0.000
_refine_ls_structure_factor_coef Fsqd
_refine_ls_weighting_details 'w=1/[\s^2^(Fo^2^)+(0.0556P)^2^+0.1398P] where P=(Fo^2^+2Fc^2^)/3'
_refine_ls_weighting_scheme calc
_refine_ls_wR_factor_gt 0.1055
_refine_ls_wR_factor_ref 0.1155
_reflns_Friedel_coverage 0.845
_reflns_Friedel_fraction_full 0.966
_reflns_Friedel_fraction_max 0.836
_reflns_number_gt 7310
_reflns_number_total 9787
_reflns_threshold_expression 'I > 2\s(I)'
_cod_data_source_file d1nj03538j2.cif
_cod_data_source_block tc5
_cod_depositor_comments 'Adding full bibliography for 7061017--7061021.cif.'
_cod_original_sg_symbol_H-M 'P 21'
_cod_database_code 7061018
_shelx_shelxl_version_number 2016/6
_shelx_space_group_comment
;
The symmetry employed for this shelxl refinement is uniquely defined
by the following loop, which should always be used as a source of
symmetry information in preference to the above space-group names.
They are only intended as comments.
;
_shelx_estimated_absorpt_t_min 0.920
_shelx_estimated_absorpt_t_max 0.961

loop_
_space_group_symop_operation_xyz
'x, y, z'
'-x, y+1/2, -z'

loop_
_atom_site_label
_atom_site_type_symbol
_atom_site_fract_x
_atom_site_fract_y
_atom_site_fract_z
_atom_site_U_iso_or_equiv
_atom_site_adp_type
_atom_site_occupancy
_atom_site_site_symmetry_order
_atom_site_calc_flag
_atom_site_refinement_flags_posn
_atom_site_refinement_flags_adp
_atom_site_refinement_flags_occupancy
_atom_site_disorder_assembly
_atom_site_disorder_group
C101 C 0.3337(3) 0.53057(17) 0.8844(2) 0.0555(7) Uani 1 1 d . . . . .
H101 H 0.385114 0.547945 0.825014 0.067 Uiso 1 1 calc R U . . .
C102 C 0.2651(3) 0.59585(16) 0.9314(2) 0.0579(7) Uani 1 1 d . . . . .
C103 C 0.2379(4) 0.5972(2) 1.0393(3) 0.0743(9) Uani 1 1 d . . . . .
O101 O 0.2721(4) 0.54072(16) 1.1090(2) 0.0974(9) Uani 1 1 d . . . . .
H12O H 0.338(6) 0.508(3) 1.080(5) 0.146 Uiso 1 1 d . U . . .
C104 C 0.1716(5) 0.6576(2) 1.0823(4) 0.0945(13) Uani 1 1 d . . . . .
H104 H 0.153176 0.657151 1.154805 0.113 Uiso 1 1 calc R U . . .
C105 C 0.1349(5) 0.7159(2) 1.0189(4) 0.0919(12) Uani 1 1 d . . . . .
H105 H 0.093917 0.755902 1.049292 0.110 Uiso 1 1 calc R U . . .
C106 C 0.1568(4) 0.71810(19) 0.9079(3) 0.0741(9) Uani 1 1 d . . . . .
C107 C 0.1216(4) 0.7791(2) 0.8422(4) 0.0907(12) Uani 1 1 d . . . . .
H107 H 0.084189 0.820101 0.872748 0.109 Uiso 1 1 calc R U . . .
C108 C 0.1410(5) 0.7798(2) 0.7345(4) 0.0958(13) Uani 1 1 d . . . . .
H108 H 0.116305 0.820907 0.692295 0.115 Uiso 1 1 calc R U . . .
C109 C 0.1974(5) 0.7194(2) 0.6877(3) 0.0857(11) Uani 1 1 d . . . . .
H109 H 0.209461 0.719785 0.613904 0.103 Uiso 1 1 calc R U . . .
C110 C 0.2354(4) 0.65904(19) 0.7501(3) 0.0681(9) Uani 1 1 d . . . . .
H110 H 0.272243 0.618685 0.717430 0.082 Uiso 1 1 calc R U . . .
C111 C 0.2203(3) 0.65659(17) 0.8624(3) 0.0589(7) Uani 1 1 d . . . . .
C112 C 0.2294(3) 0.47266(16) 0.8377(2) 0.0529(6) Uani 1 1 d D . . . .
C113 C 0.0901(3) 0.46962(18) 0.8606(3) 0.0657(8) Uani 1 1 d D . . . .
H113 H 0.056891 0.505565 0.904373 0.079 Uiso 1 1 calc R U . . .
C114 C -0.0002(3) 0.41459(18) 0.8202(3) 0.0690(8) Uani 1 1 d D . . . .
H114 H -0.093697 0.413902 0.835447 0.083 Uiso 1 1 calc R U . . .
C115 C 0.0498(3) 0.36066(17) 0.7568(3) 0.0628(8) Uani 1 1 d D . . . .
Cl11 Cl -0.06085(11) 0.28996(6) 0.70641(9) 0.0905(3) Uani 1 1 d . . . . .
C116 C 0.1871(3) 0.36229(18) 0.7316(3) 0.0650(8) Uani 1 1 d D . . . .
H116 H 0.220006 0.326012 0.688232 0.078 Uiso 1 1 calc R U . . .
C117 C 0.2752(3) 0.41824(17) 0.7714(2) 0.0627(8) Uani 1 1 d D . . . .
H117 H 0.367508 0.419672 0.753536 0.075 Uiso 1 1 calc R U . . .
N101 N 0.4382(3) 0.49552(16) 0.9678(2) 0.0601(6) Uani 1 1 d . . . . .
H11N H 0.456(4) 0.450(2) 0.944(3) 0.072 Uiso 1 1 d . U . . .
C118 C 0.5742(3) 0.53346(19) 0.9875(3) 0.0632(8) Uani 1 1 d . . . . .
H118 H 0.558474 0.582292 1.016094 0.076 Uiso 1 1 calc R U . . .
C119 C 0.6764(4) 0.4905(3) 1.0737(3) 0.0881(11) Uani 1 1 d . . . . .
H119 H 0.693918 0.442470 1.043007 0.106 Uiso 1 1 calc R U . . .
C120 C 0.6132(5) 0.4790(3) 1.1791(4) 0.1070(14) Uani 1 1 d . . . . .
H12D H 0.684230 0.459991 1.233601 0.161 Uiso 1 1 calc R U . . .
H12E H 0.536071 0.445072 1.167222 0.161 Uiso 1 1 calc R U . . .
H12F H 0.579055 0.524731 1.203684 0.161 Uiso 1 1 calc R U . . .
C121 C 0.8174(5) 0.5304(4) 1.0943(4) 0.129(2) Uani 1 1 d . . . . .
H12A H 0.800961 0.580518 1.111580 0.193 Uiso 1 1 calc R U . . .
H12B H 0.865294 0.527918 1.030024 0.193 Uiso 1 1 calc R U . . .
H12C H 0.874952 0.507905 1.154407 0.193 Uiso 1 1 calc R U . . .
C122 C 0.6437(3) 0.5408(2) 0.8831(3) 0.0688(9) Uani 1 1 d . . . . .
O102 O 0.6520(3) 0.49243(17) 0.8194(2) 0.0931(8) Uani 1 1 d . . . . .
O103 O 0.6958(3) 0.60706(16) 0.8727(3) 0.0970(8) Uani 1 1 d . . . . .
C123 C 0.7703(6) 0.6196(4) 0.7779(5) 0.134(2) Uani 1 1 d . . . . .
H12G H 0.836717 0.580824 0.771782 0.201 Uiso 1 1 calc R U . . .
H12H H 0.820009 0.665242 0.786195 0.201 Uiso 1 1 calc R U . . .
H12I H 0.703399 0.621105 0.713234 0.201 Uiso 1 1 calc R U . . .
C201 C 0.2838(3) 0.36457(16) 0.3656(2) 0.0518(6) Uani 1 1 d . . . . .
H201 H 0.183322 0.353648 0.368125 0.062 Uiso 1 1 calc R U . . .
C202 C 0.3672(3) 0.32756(17) 0.4636(2) 0.0533(6) Uani 1 1 d . . . . .
C203 C 0.4963(3) 0.3554(2) 0.5075(3) 0.0671(8) Uani 1 1 d . . . . .
O201 O 0.5566(2) 0.41421(17) 0.4658(3) 0.0930(9) Uani 1 1 d . . . . .
H22O H 0.491(6) 0.441(3) 0.432(5) 0.139 Uiso 1 1 d . U . . .
C204 C 0.5712(4) 0.3235(2) 0.6013(3) 0.0812(10) Uani 1 1 d . . . . .
H204 H 0.656728 0.343827 0.631137 0.097 Uiso 1 1 calc R U . . .
C205 C 0.5216(4) 0.2646(2) 0.6480(3) 0.0752(10) Uani 1 1 d . . . . .
H205 H 0.572272 0.244950 0.710350 0.090 Uiso 1 1 calc R U . . .
C206 C 0.3927(4) 0.23178(18) 0.6038(3) 0.0635(8) Uani 1 1 d . . . . .
C207 C 0.3386(5) 0.1696(2) 0.6531(3) 0.0765(10) Uani 1 1 d . . . . .
H207 H 0.389481 0.149185 0.714812 0.092 Uiso 1 1 calc R U . . .
C208 C 0.2158(6) 0.1398(2) 0.6121(3) 0.0914(13) Uani 1 1 d . . . . .
H208 H 0.180186 0.099879 0.646686 0.110 Uiso 1 1 calc R U . . .
C209 C 0.1398(5) 0.1686(2) 0.5169(3) 0.0843(11) Uani 1 1 d . . . . .
H209 H 0.056066 0.146383 0.487331 0.101 Uiso 1 1 calc R U . . .
C210 C 0.1876(4) 0.22866(18) 0.4674(3) 0.0644(8) Uani 1 1 d . . . . .
H210 H 0.135518 0.247158 0.404803 0.077 Uiso 1 1 calc R U . . .
C211 C 0.3147(3) 0.26316(16) 0.5096(2) 0.0536(7) Uani 1 1 d . . . . .
C212 C 0.3225(3) 0.33828(15) 0.2558(2) 0.0530(7) Uani 1 1 d D . . . .
C213 C 0.4422(4) 0.2980(2) 0.2456(3) 0.0750(9) Uani 1 1 d D . . . .
H213 H 0.502864 0.286274 0.307993 0.090 Uiso 1 1 calc R U . . .
C214 C 0.4742(4) 0.2747(2) 0.1455(3) 0.0860(11) Uani 1 1 d D . . . .
H214 H 0.557042 0.248681 0.139985 0.103 Uiso 1 1 calc R U . . .
C215 C 0.3834(4) 0.2900(2) 0.0541(3) 0.0760(9) Uani 1 1 d D . . . .
Cl21 Cl 0.42262(19) 0.25876(9) -0.07181(9) 0.1340(6) Uani 1 1 d . . . . .
C216 C 0.2633(4) 0.3306(2) 0.0603(3) 0.0764(10) Uani 1 1 d D . . . .
H216 H 0.202689 0.341610 -0.002335 0.092 Uiso 1 1 calc R U . . .
C217 C 0.2345(3) 0.35466(19) 0.1616(2) 0.0655(8) Uani 1 1 d D . . . .
H217 H 0.153812 0.382588 0.166505 0.079 Uiso 1 1 calc R U . . .
N201 N 0.3012(2) 0.44534(13) 0.3731(2) 0.0511(5) Uani 1 1 d . . . . .
H21N H 0.269(3) 0.4671(18) 0.307(3) 0.061 Uiso 1 1 d . U . . .
C218 C 0.2269(3) 0.47781(16) 0.4597(2) 0.0491(6) Uani 1 1 d . . . . .
H218 H 0.258773 0.451848 0.527680 0.059 Uiso 1 1 calc R U . . .
C219 C 0.2629(3) 0.55895(17) 0.4791(2) 0.0590(7) Uani 1 1 d . . . . .
H219 H 0.204939 0.576229 0.534608 0.071 Uiso 1 1 calc R U . . .
C220 C 0.2232(5) 0.60532(19) 0.3775(3) 0.0789(10) Uani 1 1 d . . . . .
H22A H 0.239258 0.655851 0.395334 0.118 Uiso 1 1 calc R U . . .
H22B H 0.125023 0.598008 0.351524 0.118 Uiso 1 1 calc R U . . .
H22C H 0.280276 0.591329 0.321663 0.118 Uiso 1 1 calc R U . . .
C221 C 0.4166(4) 0.5711(2) 0.5249(3) 0.0845(11) Uani 1 1 d . . . . .
H22G H 0.476731 0.560627 0.469493 0.127 Uiso 1 1 calc R U . . .
H22H H 0.440637 0.539511 0.586396 0.127 Uiso 1 1 calc R U . . .
H22I H 0.429548 0.621013 0.547757 0.127 Uiso 1 1 calc R U . . .
C222 C 0.0679(3) 0.46761(15) 0.4375(2) 0.0515(6) Uani 1 1 d . . . . .
O202 O 0.0041(2) 0.45531(14) 0.35004(19) 0.0728(6) Uani 1 1 d . . . . .
O203 O 0.0086(2) 0.47466(14) 0.52901(18) 0.0711(6) Uani 1 1 d . . . . .
C223 C -0.1424(3) 0.4617(2) 0.5225(4) 0.0840(11) Uani 1 1 d . . . . .
H22D H -0.191439 0.495104 0.471225 0.126 Uiso 1 1 calc R U . . .
H22E H -0.173211 0.468915 0.593219 0.126 Uiso 1 1 calc R U . . .
H22F H -0.162751 0.412550 0.498789 0.126 Uiso 1 1 calc R U . . .

loop_
_atom_site_aniso_label
_atom_site_aniso_U_11
_atom_site_aniso_U_22
_atom_site_aniso_U_33
_atom_site_aniso_U_23
_atom_site_aniso_U_13
_atom_site_aniso_U_12
C101 0.0553(16) 0.0574(17) 0.0550(16) 0.0030(13) 0.0118(12) 0.0060(13)
C102 0.0595(17) 0.0526(16) 0.0619(17) -0.0027(13) 0.0088(14) 0.0044(13)
C103 0.088(2) 0.069(2) 0.068(2) 0.0034(17) 0.0199(17) 0.0185(18)
O101 0.136(2) 0.0892(19) 0.0749(16) 0.0186(15) 0.0445(16) 0.0389(18)
C104 0.122(3) 0.085(3) 0.082(3) -0.002(2) 0.036(2) 0.032(3)
C105 0.108(3) 0.076(3) 0.096(3) -0.010(2) 0.028(2) 0.031(2)
C106 0.068(2) 0.059(2) 0.093(3) -0.0057(18) -0.0001(18) 0.0097(16)
C107 0.090(3) 0.064(2) 0.114(3) 0.000(2) -0.006(2) 0.023(2)
C108 0.098(3) 0.069(3) 0.112(3) 0.018(2) -0.026(2) 0.014(2)
C109 0.097(3) 0.078(3) 0.075(2) 0.0102(19) -0.019(2) 0.006(2)
C110 0.074(2) 0.0597(19) 0.067(2) -0.0017(16) -0.0103(16) 0.0017(15)
C111 0.0519(17) 0.0549(17) 0.0675(19) -0.0045(14) -0.0037(14) 0.0010(13)
C112 0.0572(16) 0.0509(16) 0.0515(15) 0.0015(12) 0.0110(12) 0.0137(13)
C113 0.0621(18) 0.064(2) 0.0722(19) -0.0096(16) 0.0147(15) 0.0142(16)
C114 0.0544(17) 0.069(2) 0.085(2) -0.0049(18) 0.0115(16) 0.0077(16)
C115 0.0651(18) 0.0588(18) 0.0624(18) 0.0011(15) -0.0017(14) 0.0066(15)
Cl11 0.0881(6) 0.0767(6) 0.1016(7) -0.0108(5) -0.0098(5) -0.0067(5)
C116 0.074(2) 0.0641(19) 0.0561(17) -0.0086(15) 0.0065(15) 0.0151(17)
C117 0.0608(17) 0.069(2) 0.0602(17) -0.0016(15) 0.0153(14) 0.0110(15)
N101 0.0626(15) 0.0552(15) 0.0626(15) 0.0031(12) 0.0073(12) 0.0092(12)
C118 0.0642(18) 0.0646(19) 0.0603(17) -0.0055(15) 0.0053(14) 0.0034(15)
C119 0.077(2) 0.121(3) 0.064(2) 0.002(2) -0.0028(18) 0.001(2)
C120 0.116(4) 0.119(4) 0.084(3) 0.021(3) 0.000(2) -0.008(3)
C121 0.078(3) 0.219(6) 0.085(3) 0.029(4) -0.011(2) -0.004(3)
C122 0.0540(17) 0.080(2) 0.072(2) 0.0009(18) 0.0045(15) 0.0097(17)
O102 0.0918(19) 0.105(2) 0.0882(18) -0.0181(17) 0.0331(14) -0.0003(15)
O103 0.104(2) 0.085(2) 0.106(2) 0.0184(16) 0.0333(17) -0.0049(16)
C123 0.128(4) 0.142(5) 0.142(5) 0.053(4) 0.059(4) 0.003(4)
C201 0.0400(13) 0.0504(15) 0.0650(17) 0.0069(13) 0.0069(11) 0.0025(12)
C202 0.0483(15) 0.0552(16) 0.0578(16) 0.0053(13) 0.0117(12) 0.0061(13)
C203 0.0429(15) 0.075(2) 0.082(2) 0.0119(18) 0.0043(14) 0.0083(15)
O201 0.0457(12) 0.098(2) 0.131(2) 0.0361(18) -0.0038(13) -0.0140(12)
C204 0.0524(18) 0.096(3) 0.092(3) 0.014(2) -0.0054(17) 0.0095(18)
C205 0.071(2) 0.085(3) 0.068(2) 0.0093(18) 0.0000(16) 0.0305(19)
C206 0.075(2) 0.0587(18) 0.0592(17) 0.0039(14) 0.0185(15) 0.0230(16)
C207 0.102(3) 0.064(2) 0.065(2) 0.0124(17) 0.0178(19) 0.018(2)
C208 0.135(4) 0.061(2) 0.083(3) 0.0185(19) 0.033(3) -0.001(2)
C209 0.098(3) 0.062(2) 0.095(3) 0.001(2) 0.018(2) -0.018(2)
C210 0.077(2) 0.0526(17) 0.0645(18) 0.0008(14) 0.0131(15) -0.0029(15)
C211 0.0597(16) 0.0511(15) 0.0527(15) -0.0012(12) 0.0179(13) 0.0113(13)
C212 0.0492(15) 0.0475(16) 0.0625(16) 0.0080(12) 0.0070(12) 0.0034(12)
C213 0.071(2) 0.089(3) 0.0657(19) 0.0081(18) 0.0094(15) 0.0286(19)
C214 0.092(3) 0.095(3) 0.073(2) 0.008(2) 0.0177(19) 0.039(2)
C215 0.102(3) 0.070(2) 0.0588(18) 0.0079(17) 0.0194(17) 0.021(2)
Cl21 0.1991(15) 0.1405(12) 0.0665(6) 0.0050(6) 0.0329(7) 0.0740(11)
C216 0.084(2) 0.084(2) 0.0591(19) 0.0057(18) 0.0002(16) 0.016(2)
C217 0.0589(18) 0.069(2) 0.068(2) 0.0071(16) 0.0044(15) 0.0137(15)
N201 0.0441(11) 0.0533(14) 0.0567(14) 0.0059(11) 0.0094(10) -0.0015(10)
C218 0.0437(13) 0.0558(16) 0.0481(14) 0.0069(12) 0.0060(11) 0.0002(12)
C219 0.0586(17) 0.0600(18) 0.0596(16) -0.0040(14) 0.0114(13) -0.0082(14)
C220 0.101(3) 0.055(2) 0.083(2) 0.0043(17) 0.017(2) 0.0003(19)
C221 0.071(2) 0.085(3) 0.098(3) -0.014(2) 0.0083(19) -0.0253(19)
C222 0.0452(14) 0.0449(15) 0.0640(17) 0.0073(13) 0.0039(13) 0.0008(11)
O202 0.0522(11) 0.0936(18) 0.0695(14) -0.0090(12) -0.0064(10) 0.0045(11)
O203 0.0462(11) 0.0969(17) 0.0725(14) 0.0075(13) 0.0163(10) -0.0060(11)
C223 0.0468(17) 0.097(3) 0.112(3) 0.018(2) 0.0231(17) -0.0016(17)

loop_
_atom_type_symbol
_atom_type_description
_atom_type_scat_dispersion_real
_atom_type_scat_dispersion_imag
_atom_type_scat_source
C C 0.0033 0.0016 'International Tables Vol C Tables 4.2.6.8 and 6.1.1.4'
H H 0.0000 0.0000 'International Tables Vol C Tables 4.2.6.8 and 6.1.1.4'
N N 0.0061 0.0033 'International Tables Vol C Tables 4.2.6.8 and 6.1.1.4'
O O 0.0106 0.0060 'International Tables Vol C Tables 4.2.6.8 and 6.1.1.4'
Cl Cl 0.1484 0.1585 'International Tables Vol C Tables 4.2.6.8 and 6.1.1.4'

loop_
_geom_angle_atom_site_label_1
_geom_angle_atom_site_label_2
_geom_angle_atom_site_label_3
_geom_angle
_geom_angle_site_symmetry_1
_geom_angle_site_symmetry_3
_geom_angle_publ_flag
N101 C101 C102 111.2(2) . . ?
N101 C101 C112 108.3(2) . . ?
C102 C101 C112 114.0(2) . . ?
C103 C102 C111 118.6(3) . . ?
C103 C102 C101 121.3(3) . . ?
C111 C102 C101 120.0(3) . . ?
O101 C103 C102 122.3(3) . . ?
O101 C103 C104 116.4(3) . . ?
C102 C103 C104 121.3(3) . . ?
C105 C104 C103 120.2(4) . . ?
C104 C105 C106 122.0(4) . . ?
C107 C106 C105 122.2(4) . . ?
C107 C106 C111 119.3(4) . . ?
C105 C106 C111 118.5(3) . . ?
C108 C107 C106 121.4(4) . . ?
C107 C108 C109 120.1(4) . . ?
C110 C109 C108 120.1(4) . . ?
C109 C110 C111 121.7(3) . . ?
C110 C111 C106 117.3(3) . . ?
C110 C111 C102 123.3(3) . . ?
C106 C111 C102 119.5(3) . . ?
C113 C112 C117 117.6(3) . . ?
C113 C112 C101 123.2(2) . . ?
C117 C112 C101 119.2(2) . . ?
C114 C113 C112 121.7(3) . . ?
C115 C114 C113 119.1(3) . . ?
C116 C115 C114 120.7(3) . . ?
C116 C115 Cl11 119.1(2) . . ?
C114 C115 Cl11 120.2(2) . . ?
C117 C116 C115 119.3(3) . . ?
C116 C117 C112 121.6(3) . . ?
C118 N101 C101 114.5(3) . . ?
N101 C118 C122 111.4(3) . . ?
N101 C118 C119 109.8(3) . . ?
C122 C118 C119 108.8(3) . . ?
C120 C119 C121 110.8(4) . . ?
C120 C119 C118 112.1(3) . . ?
C121 C119 C118 109.6(4) . . ?
O102 C122 O103 124.3(4) . . ?
O102 C122 C118 124.1(4) . . ?
O103 C122 C118 111.6(3) . . ?
C122 O103 C123 116.5(4) . . ?
N201 C201 C212 109.5(2) . . ?
N201 C201 C202 110.4(2) . . ?
C212 C201 C202 113.9(2) . . ?
C203 C202 C211 119.2(3) . . ?
C203 C202 C201 120.2(3) . . ?
C211 C202 C201 120.6(3) . . ?
O201 C203 C202 122.9(3) . . ?
O201 C203 C204 116.5(3) . . ?
C202 C203 C204 120.5(3) . . ?
C205 C204 C203 121.2(3) . . ?
C204 C205 C206 120.8(3) . . ?
C205 C206 C207 121.3(3) . . ?
C205 C206 C211 119.1(3) . . ?
C207 C206 C211 119.6(3) . . ?
C208 C207 C206 120.9(3) . . ?
C207 C208 C209 120.2(4) . . ?
C210 C209 C208 120.8(4) . . ?
C209 C210 C211 121.0(3) . . ?
C210 C211 C206 117.5(3) . . ?
C210 C211 C202 123.4(3) . . ?
C206 C211 C202 119.0(3) . . ?
C213 C212 C217 117.8(3) . . ?
C213 C212 C201 122.7(2) . . ?
C217 C212 C201 119.5(2) . . ?
C214 C213 C212 121.5(3) . . ?
C215 C214 C213 119.4(3) . . ?
C214 C215 C216 121.0(3) . . ?
C214 C215 Cl21 119.2(3) . . ?
C216 C215 Cl21 119.8(3) . . ?
C215 C216 C217 118.6(3) . . ?
C216 C217 C212 121.6(3) . . ?
C218 N201 C201 112.8(2) . . ?
N201 C218 C222 111.9(2) . . ?
N201 C218 C219 112.7(2) . . ?
C222 C218 C219 110.2(2) . . ?
C221 C219 C220 110.9(3) . . ?
C221 C219 C218 112.7(3) . . ?
C220 C219 C218 112.5(3) . . ?
O202 C222 O203 124.3(3) . . ?
O202 C222 C218 125.1(3) . . ?
O203 C222 C218 110.5(2) . . ?
C222 O203 C223 117.1(3) . . ?

loop_
_geom_bond_atom_site_label_1
_geom_bond_atom_site_label_2
_geom_bond_distance
_geom_bond_site_symmetry_2
_geom_bond_publ_flag
C101 N101 1.488(4) . ?
C101 C102 1.510(4) . ?
C101 C112 1.520(4) . ?
C102 C103 1.384(5) . ?
C102 C111 1.435(4) . ?
C103 O101 1.360(4) . ?
C103 C104 1.407(5) . ?
C104 C105 1.346(6) . ?
C105 C106 1.408(6) . ?
C106 C107 1.398(6) . ?
C106 C111 1.424(5) . ?
C107 C108 1.360(6) . ?
C108 C109 1.385(6) . ?
C109 C110 1.371(5) . ?
C110 C111 1.408(5) . ?
C112 C113 1.387(4) . ?
C112 C117 1.391(4) . ?
C113 C114 1.380(4) . ?
C114 C115 1.378(4) . ?
C115 C116 1.378(4) . ?
C115 Cl11 1.737(3) . ?
C116 C117 1.377(4) . ?
N101 C118 1.463(4) . ?
C118 C122 1.519(5) . ?
C118 C119 1.565(5) . ?
C119 C120 1.509(6) . ?
C119 C121 1.522(7) . ?
C122 O102 1.192(5) . ?
C122 O103 1.324(5) . ?
O103 C123 1.453(6) . ?
C201 N201 1.491(4) . ?
C201 C212 1.521(4) . ?
C201 C202 1.524(4) . ?
C202 C203 1.380(4) . ?
C202 C211 1.425(4) . ?
C203 O201 1.350(4) . ?
C203 C204 1.411(5) . ?
C204 C205 1.335(6) . ?
C205 C206 1.415(5) . ?
C206 C207 1.417(5) . ?
C206 C211 1.423(4) . ?
C207 C208 1.333(6) . ?
C208 C209 1.406(6) . ?
C209 C210 1.362(5) . ?
C210 C211 1.408(5) . ?
C212 C213 1.375(4) . ?
C212 C217 1.381(4) . ?
C213 C214 1.373(4) . ?
C214 C215 1.365(4) . ?
C215 C216 1.372(4) . ?
C215 Cl21 1.734(3) . ?
C216 C217 1.381(4) . ?
N201 C218 1.472(4) . ?
C218 C222 1.516(4) . ?
C218 C219 1.538(4) . ?
C219 C221 1.521(5) . ?
C219 C220 1.523(5) . ?
C222 O202 1.194(3) . ?
C222 O203 1.325(4) . ?
O203 C223 1.448(4) . ?
